data_4501770
loop_
_publ_author_name
'Lee, Tu'
'Peng, Jen Fan'

_publ_section_title
;
 Photoluminescence and Crystal Structures of Chiro-Optical
 1,1&#x2032;-Bi-2-naphthol Crystals and Their Inclusion Compounds with
 Dimethyl Sulfoxide
;
_journal_issue 8
_journal_name_full 'Crystal Growth &amp; Design'
_journal_page_first 3547
_journal_paper_doi 10.1021/cg1004648
_journal_volume 10
_journal_year 2010
_chemical_formula_sum 'C24 H26 O4 S2'
_chemical_formula_weight 442.57
_chemical_name_systematic
; 
 ? 
;
_space_group_IT_number 14
_symmetry_cell_setting monoclinic
_symmetry_space_group_name_Hall '-P 2ybc'
_symmetry_space_group_name_H-M 'P 1 21/c 1'
_atom_sites_solution_hydrogens geom
_atom_sites_solution_primary direct
_atom_sites_solution_secondary difmap
_audit_creation_method SHELXL-97
_cell_angle_alpha 90.00
_cell_angle_beta 93.462(14)
_cell_angle_gamma 90.00
_cell_formula_units_Z 4
_cell_length_a 8.625(7)
_cell_length_b 8.999(6)
_cell_length_c 29.81(2)
_cell_measurement_reflns_used 2650
_cell_measurement_temperature 273(2)
_cell_measurement_theta_max 25
_cell_measurement_theta_min 2.5
_cell_volume 2310(3)
_computing_cell_refinement 'Bruker Smart'
_computing_data_collection 'Bruker Smart'
_computing_data_reduction 'Bruker Saint'
_computing_molecular_graphics 'Bruker Shelxtl'
_computing_publication_material 'Bruker Shelxtl'
_computing_structure_refinement 'Shelxtl-97 (Sheldrick, 2008)'
_computing_structure_solution 'Shelxtl-97 (Sheldrick, 2008)'
_diffrn_ambient_temperature 273(2)
_diffrn_measured_fraction_theta_full 0.985
_diffrn_measured_fraction_theta_max 0.985
_diffrn_measurement_device_type 'CCD area detector'
_diffrn_measurement_method 'phi and omega scans'
_diffrn_radiation_monochromator graphite
_diffrn_radiation_source 'fine-focus sealed tube'
_diffrn_radiation_type MoK\a
_diffrn_radiation_wavelength 0.71073
_diffrn_reflns_av_R_equivalents 0.0352
_diffrn_reflns_av_sigmaI/netI 0.0384
_diffrn_reflns_limit_h_max 6
_diffrn_reflns_limit_h_min -10
_diffrn_reflns_limit_k_max 10
_diffrn_reflns_limit_k_min -11
_diffrn_reflns_limit_l_max 37
_diffrn_reflns_limit_l_min -34
_diffrn_reflns_number 14157
_diffrn_reflns_theta_full 26.49
_diffrn_reflns_theta_max 26.49
_diffrn_reflns_theta_min 1.37
_exptl_absorpt_coefficient_mu 0.257
_exptl_absorpt_correction_T_max 0.7454
_exptl_absorpt_correction_T_min 0.6263
_exptl_absorpt_correction_type empirical
_exptl_crystal_colour Colorless
_exptl_crystal_density_diffrn 1.273
_exptl_crystal_density_meas ?
_exptl_crystal_density_method 'not measured'
_exptl_crystal_description Lump
_exptl_crystal_F_000 936
_exptl_crystal_size_max 0.30
_exptl_crystal_size_mid 0.20
_exptl_crystal_size_min 0.20
_refine_diff_density_max 0.269
_refine_diff_density_min -0.327
_refine_diff_density_rms 0.049
_refine_ls_extinction_method none
_refine_ls_goodness_of_fit_ref 1.050
_refine_ls_hydrogen_treatment constr
_refine_ls_matrix_type full
_refine_ls_number_parameters 307
_refine_ls_number_reflns 4715
_refine_ls_number_restraints 4
_refine_ls_restrained_S_all 1.184
_refine_ls_R_factor_all 0.1273
_refine_ls_R_factor_gt 0.0820
_refine_ls_shift/su_max 0.001
_refine_ls_shift/su_mean 0.000
_refine_ls_structure_factor_coef Fsqd
_refine_ls_weighting_details 'calc w=1/[\s^2^(Fo^2^)+(0.1041P)^2^+1.9501P] where P=(Fo^2^+2Fc^2^)/3'
_refine_ls_weighting_scheme calc
_refine_ls_wR_factor_gt 0.2251
_refine_ls_wR_factor_ref 0.2542
_reflns_number_gt 2722
_reflns_number_total 4715
_reflns_threshold_expression >2sigma(I)
_cod_data_source_file cg1004648_si_004.cif
_cod_data_source_block 090831m
_cod_depositor_comments
;
The following automatic conversions were performed:

'_symmetry_cell_setting' value 'Monoclinic' changed to 'monoclinic'
according to /home/saulius/struct/CIF-dictionaries/cif_core.dic
dictionary named 'cif_core.dic' version 2.4.2 from 2011-04-26.

Automatic conversion script
Id: cif_fix_values 1715 2011-07-08 13:25:40Z adriana 

The following automatic conversions were performed:

'_exptl_crystal_density_meas' value 'not measured' was changed to '?'
- the value is perceived as not measured.

Automatic conversion script
Id: cif_fix_values 3008 2015-01-20 13:52:24Z robertas 
;
_cod_original_cell_volume 2309(3)
_cod_original_sg_symbol_H-M P2(1)/c
_cod_database_code 4501770

loop_
_symmetry_equiv_pos_as_xyz
'x, y, z'
'-x, y+1/2, -z+1/2'
'-x, -y, -z'
'x, -y-1/2, z-1/2'

loop_
_atom_site_label
_atom_site_type_symbol
_atom_site_fract_x
_atom_site_fract_y
_atom_site_fract_z
_atom_site_U_iso_or_equiv
_atom_site_adp_type
_atom_site_occupancy
_atom_site_symmetry_multiplicity
_atom_site_calc_flag
_atom_site_refinement_flags
_atom_site_disorder_assembly
_atom_site_disorder_group
O1 O 0.3701(4) 0.2826(3) 0.43225(11) 0.0789(10) Uani 1 1 d . A 1
H1 H 0.3172 0.2563 0.4528 0.118 Uiso 1 1 calc R A 1
O2 O 0.2853(4) 0.4042(4) 0.30401(12) 0.0848(10) Uani 1 1 d . A 1
H2 H 0.2592 0.3738 0.2787 0.127 Uiso 1 1 calc R A 1
C1 C 0.4132(4) 0.4938(4) 0.38819(13) 0.0540(9) Uani 1 1 d . A 1
C2 C 0.3516(5) 0.4319(4) 0.42517(14) 0.0609(10) Uani 1 1 d . A 1
C3 C 0.2698(6) 0.5196(5) 0.45533(16) 0.0741(13) Uani 1 1 d . A 1
H3 H 0.2295 0.4755 0.4803 0.089 Uiso 1 1 calc R A 1
C4 C 0.2499(6) 0.6682(5) 0.44804(16) 0.0745(13) Uani 1 1 d . A 1
H4 H 0.1954 0.7242 0.4680 0.089 Uiso 1 1 calc R A 1
C5 C 0.3109(5) 0.7382(5) 0.41047(15) 0.0659(11) Uani 1 1 d . A 1
C6 C 0.2929(7) 0.8941(5) 0.40177(19) 0.0846(15) Uani 1 1 d . A 1
H6 H 0.2378 0.9517 0.4212 0.102 Uiso 1 1 calc R A 1
C7 C 0.3540(8) 0.9597(6) 0.36600(19) 0.0954(18) Uani 1 1 d . A 1
H7 H 0.3420 1.0613 0.3611 0.114 Uiso 1 1 calc R A 1
C8 C 0.4353(7) 0.8728(6) 0.33643(19) 0.0921(16) Uani 1 1 d . A 1
H8 H 0.4765 0.9175 0.3116 0.110 Uiso 1 1 calc R A 1
C9 C 0.4559(6) 0.7215(5) 0.34326(16) 0.0723(12) Uani 1 1 d . A 1
H9 H 0.5113 0.6662 0.3233 0.087 Uiso 1 1 calc R A 1
C10 C 0.3933(5) 0.6511(4) 0.38037(13) 0.0588(10) Uani 1 1 d . A 1
C11 C 0.4995(5) 0.3988(4) 0.35716(14) 0.0572(10) Uani 1 1 d . A 1
C12 C 0.4314(5) 0.3543(5) 0.31627(14) 0.0614(10) Uani 1 1 d . A 1
C13 C 0.5096(6) 0.2598(5) 0.28733(16) 0.0728(12) Uani 1 1 d . A 1
H13 H 0.4621 0.2327 0.2597 0.087 Uiso 1 1 calc R A 1
C14 C 0.6543(6) 0.2082(5) 0.29969(18) 0.0770(13) Uani 1 1 d . A 1
H14 H 0.7029 0.1429 0.2808 0.092 Uiso 1 1 calc R A 1
C15 C 0.7319(5) 0.2521(5) 0.34060(17) 0.0712(12) Uani 1 1 d . A 1
C16 C 0.8856(6) 0.2063(7) 0.3536(2) 0.0949(17) Uani 1 1 d . A 1
H16 H 0.9368 0.1417 0.3352 0.114 Uiso 1 1 calc R A 1
C17 C 0.9603(7) 0.2551(8) 0.3928(3) 0.110(2) Uani 1 1 d . A 1
H17 H 1.0615 0.2249 0.4005 0.132 Uiso 1 1 calc R A 1
C18 C 0.8835(7) 0.3503(8) 0.4210(2) 0.1014(18) Uani 1 1 d . A 1
H18 H 0.9338 0.3829 0.4477 0.122 Uiso 1 1 calc R A 1
C19 C 0.7358(6) 0.3961(6) 0.40984(17) 0.0766(13) Uani 1 1 d . A 1
H19 H 0.6869 0.4596 0.4291 0.092 Uiso 1 1 calc R A 1
C20 C 0.6542(5) 0.3489(4) 0.36931(15) 0.0610(10) Uani 1 1 d . A 1
S1 S 0.0467(3) 0.1839(3) 0.22549(8) 0.0816(6) Uani 0.607(2) 1 d PD B 1
O3 O 0.1488(13) 0.312(2) 0.2270(7) 0.085(3) Uani 0.607(2) 1 d PD B 1
C21 C 0.121(2) 0.037(3) 0.2468(8) 0.112(4) Uani 0.607(2) 1 d PD B 1
H21A H 0.2042 0.0046 0.2293 0.169 Uiso 0.607(2) 1 calc PR B 1
H21B H 0.0430 -0.0391 0.2471 0.169 Uiso 0.607(2) 1 calc PR B 1
H21C H 0.1602 0.0569 0.2771 0.169 Uiso 0.607(2) 1 calc PR B 1
C22 C -0.0390(16) 0.166(2) 0.1763(6) 0.120(6) Uani 0.607(2) 1 d PD B 1
H22A H 0.0245 0.2086 0.1543 0.179 Uiso 0.607(2) 1 calc PR B 1
H22B H -0.1374 0.2160 0.1754 0.179 Uiso 0.607(2) 1 calc PR B 1
H22C H -0.0551 0.0624 0.1698 0.179 Uiso 0.607(2) 1 calc PR B 1
S1' S 0.1491(4) 0.1694(4) 0.20013(12) 0.0816(6) Uani 0.393(2) 1 d PD B 2
O3' O 0.201(2) 0.305(4) 0.2187(11) 0.085(3) Uani 0.393(2) 1 d PD B 2
C21' C 0.170(4) 0.016(4) 0.2336(13) 0.112(4) Uani 0.393(2) 1 d PD B 2
H21D H 0.2709 -0.0269 0.2303 0.169 Uiso 0.393(2) 1 calc PR B 2
H21E H 0.0914 -0.0550 0.2249 0.169 Uiso 0.393(2) 1 calc PR B 2
H21F H 0.1610 0.0444 0.2644 0.169 Uiso 0.393(2) 1 calc PR B 2
C22' C 0.028(3) 0.121(4) 0.1656(11) 0.120(6) Uani 0.393(2) 1 d PD B 2
H22D H -0.0445 0.1999 0.1595 0.179 Uiso 0.393(2) 1 calc PR B 2
H22E H -0.0252 0.0355 0.1764 0.179 Uiso 0.393(2) 1 calc PR B 2
H22F H 0.0766 0.0950 0.1384 0.179 Uiso 0.393(2) 1 calc PR B 2
S2 S 0.1747(3) 0.0749(3) 0.53235(9) 0.0914(7) Uani 0.556(2) 1 d PD C 1
O4 O 0.175(2) 0.160(2) 0.4934(8) 0.114(4) Uani 0.556(2) 1 d PD C 1
C23 C 0.144(3) 0.155(3) 0.5801(10) 0.130(6) Uani 0.556(2) 1 d PD C 1
H23A H 0.1439 0.2607 0.5763 0.196 Uiso 0.556(2) 1 calc PR C 1
H23B H 0.2256 0.1274 0.6020 0.196 Uiso 0.556(2) 1 calc PR C 1
H23C H 0.0461 0.1231 0.5902 0.196 Uiso 0.556(2) 1 calc PR C 1
C24 C 0.312(2) -0.048(3) 0.5435(12) 0.108(4) Uani 0.556(2) 1 d PD C 1
H24A H 0.3861 -0.0442 0.5207 0.162 Uiso 0.556(2) 1 calc PR C 1
H24B H 0.2673 -0.1457 0.5441 0.162 Uiso 0.556(2) 1 calc PR C 1
H24C H 0.3637 -0.0267 0.5722 0.162 Uiso 0.556(2) 1 calc PR C 1
S2' S 0.2985(4) 0.1496(4) 0.54177(12) 0.0914(7) Uani 0.444(2) 1 d PD C 2
O4' O 0.228(3) 0.198(3) 0.4997(11) 0.114(4) Uani 0.444(2) 1 d PD C 2
C23' C 0.221(3) 0.200(4) 0.5805(13) 0.130(6) Uani 0.444(2) 1 d PD C 2
H23D H 0.1219 0.2421 0.5710 0.196 Uiso 0.444(2) 1 calc PR C 2
H23E H 0.2832 0.2739 0.5962 0.196 Uiso 0.444(2) 1 calc PR C 2
H23F H 0.2052 0.1174 0.6002 0.196 Uiso 0.444(2) 1 calc PR C 2
C24' C 0.368(3) -0.011(3) 0.5436(15) 0.108(4) Uani 0.444(2) 1 d PD C 2
H24D H 0.3050 -0.0747 0.5242 0.162 Uiso 0.444(2) 1 calc PR C 2
H24E H 0.3693 -0.0472 0.5739 0.162 Uiso 0.444(2) 1 calc PR C 2
H24F H 0.4718 -0.0083 0.5338 0.162 Uiso 0.444(2) 1 calc PR C 2

loop_
_atom_site_aniso_label
_atom_site_aniso_U_11
_atom_site_aniso_U_22
_atom_site_aniso_U_33
_atom_site_aniso_U_23
_atom_site_aniso_U_13
_atom_site_aniso_U_12
O1 0.108(3) 0.0517(17) 0.079(2) 0.0100(15) 0.0213(18) 0.0053(17)
O2 0.080(2) 0.089(2) 0.082(2) -0.0246(19) -0.0165(17) 0.0124(18)
C1 0.059(2) 0.047(2) 0.055(2) -0.0034(18) -0.0019(17) -0.0014(17)
C2 0.076(3) 0.048(2) 0.059(3) -0.0006(19) 0.001(2) 0.0037(19)
C3 0.097(3) 0.067(3) 0.060(3) -0.001(2) 0.014(2) 0.001(3)
C4 0.097(3) 0.064(3) 0.062(3) -0.016(2) 0.007(2) 0.006(2)
C5 0.082(3) 0.052(2) 0.062(3) -0.009(2) -0.005(2) 0.004(2)
C6 0.116(4) 0.052(3) 0.084(4) -0.013(3) -0.008(3) 0.011(3)
C7 0.150(5) 0.049(3) 0.085(4) 0.004(3) -0.003(4) 0.005(3)
C8 0.137(5) 0.057(3) 0.082(4) 0.010(3) 0.010(3) 0.003(3)
C9 0.097(3) 0.053(3) 0.068(3) 0.003(2) 0.007(2) -0.001(2)
C10 0.071(3) 0.049(2) 0.056(2) -0.0038(19) -0.0073(19) 0.0004(19)
C11 0.066(2) 0.044(2) 0.062(3) 0.0032(18) 0.0071(19) 0.0009(18)
C12 0.067(3) 0.054(2) 0.064(3) -0.006(2) 0.006(2) 0.002(2)
C13 0.087(3) 0.066(3) 0.065(3) -0.009(2) 0.010(2) -0.008(2)
C14 0.085(3) 0.067(3) 0.082(3) -0.010(2) 0.028(3) 0.003(2)
C15 0.072(3) 0.063(3) 0.080(3) 0.012(2) 0.016(2) 0.006(2)
C16 0.075(3) 0.102(4) 0.110(5) 0.017(4) 0.027(3) 0.023(3)
C17 0.065(3) 0.138(6) 0.127(6) 0.036(5) 0.007(4) 0.019(3)
C18 0.075(3) 0.132(5) 0.096(4) 0.012(4) -0.013(3) 0.002(4)
C19 0.074(3) 0.082(3) 0.073(3) 0.010(3) -0.001(2) 0.003(2)
C20 0.066(2) 0.050(2) 0.067(3) 0.012(2) 0.007(2) 0.0009(19)
S1 0.0775(11) 0.0926(13) 0.0752(12) -0.0117(10) 0.0100(8) 0.0000(10)
O3 0.075(9) 0.086(3) 0.091(8) -0.019(4) -0.012(6) -0.006(7)
C21 0.120(14) 0.092(8) 0.129(14) 0.009(8) 0.035(7) 0.013(8)
C22 0.097(12) 0.146(15) 0.112(11) 0.012(9) -0.028(9) -0.045(11)
S1' 0.0775(11) 0.0926(13) 0.0752(12) -0.0117(10) 0.0100(8) 0.0000(10)
O3' 0.075(9) 0.086(3) 0.091(8) -0.019(4) -0.012(6) -0.006(7)
C21' 0.120(14) 0.092(8) 0.129(14) 0.009(8) 0.035(7) 0.013(8)
C22' 0.097(12) 0.146(15) 0.112(11) 0.012(9) -0.028(9) -0.045(11)
S2 0.0927(13) 0.0935(14) 0.0867(14) 0.0189(11) -0.0050(11) -0.0118(10)
O4 0.124(13) 0.111(11) 0.108(7) 0.048(7) 0.020(8) -0.031(6)
C23 0.15(2) 0.119(16) 0.124(7) -0.007(10) 0.036(15) 0.005(11)
C24 0.093(14) 0.082(11) 0.150(7) 0.001(10) 0.000(13) -0.008(7)
S2' 0.0927(13) 0.0935(14) 0.0867(14) 0.0189(11) -0.0050(11) -0.0118(10)
O4' 0.124(13) 0.111(11) 0.108(7) 0.048(7) 0.020(8) -0.031(6)
C23' 0.15(2) 0.119(16) 0.124(7) -0.007(10) 0.036(15) 0.005(11)
C24' 0.093(14) 0.082(11) 0.150(7) 0.001(10) 0.000(13) -0.008(7)

loop_
_atom_type_symbol
_atom_type_description
_atom_type_scat_dispersion_real
_atom_type_scat_dispersion_imag
_atom_type_scat_source
C C 0.0033 0.0016 'International Tables Vol C Tables 4.2.6.8 and 6.1.1.4'
H H 0.0000 0.0000 'International Tables Vol C Tables 4.2.6.8 and 6.1.1.4'
O O 0.0106 0.0060 'International Tables Vol C Tables 4.2.6.8 and 6.1.1.4'
S S 0.1246 0.1234 'International Tables Vol C Tables 4.2.6.8 and 6.1.1.4'

loop_
_geom_angle_atom_site_label_1
_geom_angle_atom_site_label_2
_geom_angle_atom_site_label_3
_geom_angle
C2 C1 C10 118.7(4)
C2 C1 C11 119.9(3)
C10 C1 C11 121.4(4)
O1 C2 C1 118.4(4)
O1 C2 C3 120.5(4)
C1 C2 C3 121.1(4)
C4 C3 C2 120.5(4)
C4 C3 H3 119.7
C2 C3 H3 119.7
C3 C4 C5 120.9(4)
C3 C4 H4 119.5
C5 C4 H4 119.5
C4 C5 C10 118.7(4)
C4 C5 C6 122.6(5)
C10 C5 C6 118.7(5)
C7 C6 C5 121.8(5)
C7 C6 H6 119.1
C5 C6 H6 119.1
C6 C7 C8 119.1(5)
C6 C7 H7 120.4
C8 C7 H7 120.4
C9 C8 C7 121.4(5)
C9 C8 H8 119.3
C7 C8 H8 119.3
C8 C9 C10 120.3(5)
C8 C9 H9 119.9
C10 C9 H9 119.9
C9 C10 C5 118.6(4)
C9 C10 C1 121.3(4)
C5 C10 C1 120.0(4)
C12 C11 C20 118.2(4)
C12 C11 C1 120.8(4)
C20 C11 C1 121.0(4)
O2 C12 C11 118.5(4)
O2 C12 C13 120.1(4)
C11 C12 C13 121.4(4)
C14 C13 C12 120.3(4)
C14 C13 H13 119.9
C12 C13 H13 119.9
C13 C14 C15 121.2(4)
C13 C14 H14 119.4
C15 C14 H14 119.4
C14 C15 C20 118.4(4)
C14 C15 C16 122.8(5)
C20 C15 C16 118.7(5)
C17 C16 C15 121.5(6)
C17 C16 H16 119.2
C15 C16 H16 119.2
C16 C17 C18 119.6(5)
C16 C17 H17 120.2
C18 C17 H17 120.2
C19 C18 C17 120.7(6)
C19 C18 H18 119.6
C17 C18 H18 119.6
C18 C19 C20 121.6(5)
C18 C19 H19 119.2
C20 C19 H19 119.2
C15 C20 C19 117.8(4)
C15 C20 C11 120.5(4)
C19 C20 C11 121.7(4)
O3 S1 C21 114.8(12)
O3 S1 C22 110.7(11)
C21 S1 C22 115.7(12)
O3' S1' C22' 136(2)
O3' S1' C21' 117(2)
C22' S1' C21' 102(2)
S1' C21' H21D 109.6
S1' C21' H21E 109.3
H21D C21' H21E 109.5
S1' C21' H21F 109.5
H21D C21' H21F 109.5
H21E C21' H21F 109.5
S1' C22' H22D 109.6
S1' C22' H22E 110.0
H22D C22' H22E 109.5
S1' C22' H22F 108.8
H22D C22' H22F 109.5
H22E C22' H22F 109.5
O4 S2 C23 119.7(15)
O4 S2 C24 120.2(15)
C23 S2 C24 105.8(16)
O4' S2' C23' 114(2)
O4' S2' C24' 117(2)
C23' S2' C24' 117(2)
S2' C23' H23D 109.4
S2' C23' H23E 109.5
H23D C23' H23E 109.5
S2' C23' H23F 109.5
H23D C23' H23F 109.5
H23E C23' H23F 109.5
S2' C24' H24D 109.5
S2' C24' H24E 109.5
H24D C24' H24E 109.5
S2' C24' H24F 109.5
H24D C24' H24F 109.5
H24E C24' H24F 109.5

loop_
_geom_bond_atom_site_label_1
_geom_bond_atom_site_label_2
_geom_bond_distance
O1 C2 1.368(5)
O1 H1 0.8200
O2 C12 1.367(5)
O2 H2 0.8200
C1 C2 1.370(6)
C1 C10 1.443(5)
C1 C11 1.491(6)
C2 C3 1.416(6)
C3 C4 1.364(6)
C3 H3 0.9300
C4 C5 1.414(7)
C4 H4 0.9300
C5 C10 1.415(6)
C5 C6 1.433(6)
C6 C7 1.353(8)
C6 H6 0.9300
C7 C8 1.398(8)
C7 H7 0.9300
C8 C9 1.387(7)
C8 H8 0.9300
C9 C10 1.410(6)
C9 H9 0.9300
C11 C12 1.380(6)
C11 C20 1.433(6)
C12 C13 1.412(6)
C13 C14 1.362(7)
C13 H13 0.9300
C14 C15 1.411(7)
C14 H14 0.9300
C15 C20 1.418(6)
C15 C16 1.419(7)
C16 C17 1.371(9)
C16 H16 0.9300
C17 C18 1.395(9)
C17 H17 0.9300
C18 C19 1.361(7)
C18 H18 0.9300
C19 C20 1.426(6)
C19 H19 0.9300
S1 O3 1.448(19)
S1 C21 1.58(2)
S1 C22 1.611(18)
C21 H21A 0.9600
C21 H21B 0.9600
C21 H21C 0.9600
C22 H22A 0.9600
C22 H22B 0.9600
C22 H22C 0.9600
S1' O3' 1.40(3)
S1' C22' 1.49(3)
S1' C21' 1.70(4)
C21' H21D 0.9600
C21' H21E 0.9600
C21' H21F 0.9600
C22' H22D 0.9600
C22' H22E 0.9600
C22' H22F 0.9600
S2 O4 1.39(2)
S2 C23 1.63(3)
S2 C24 1.64(3)
C23 H23A 0.9600
C23 H23B 0.9600
C23 H23C 0.9600
C24 H24A 0.9600
C24 H24B 0.9600
C24 H24C 0.9600
S2' O4' 1.43(3)
S2' C23' 1.44(3)
S2' C24' 1.56(3)
C23' H23D 0.9600
C23' H23E 0.9600
C23' H23F 0.9600
C24' H24D 0.9600
C24' H24E 0.9600
C24' H24F 0.9600
